data_4101392
loop_
_publ_author_name
'Pastine, Stefan J'
'Gribkov, Denis V'
'Sames, Dalibor'

_publ_section_title
;
 sp3 C-H bond arylation directed by amidine protecting group:
 alpha-arylation of pyrrolidines and piperidines.
;
_journal_issue 44
_journal_name_full 'Journal of the American Chemical Society'
_journal_page_first 14220
_journal_page_last 14221
_journal_paper_doi 10.1021/ja064481j
_journal_volume 128
_journal_year 2006
_chemical_formula_sum 'C20 H22 N2'
_chemical_formula_weight 290.40
_chemical_name_systematic
; 
 ? 
;
_space_group_IT_number 14
_symmetry_cell_setting monoclinic
_symmetry_space_group_name_Hall '-P 2ybc'
_symmetry_space_group_name_H-M 'P 1 21/c 1'
_atom_sites_solution_hydrogens geom
_atom_sites_solution_primary direct
_atom_sites_solution_secondary difmap
_audit_creation_method SHELXL-97
_cell_angle_alpha 90.00
_cell_angle_beta 99.4000(10)
_cell_angle_gamma 90.00
_cell_formula_units_Z 4
_cell_length_a 5.8809(3)
_cell_length_b 16.6533(10)
_cell_length_c 16.5795(10)
_cell_measurement_reflns_used 4235
_cell_measurement_temperature 243(2)
_cell_measurement_theta_max 27.14
_cell_measurement_theta_min 2.45
_cell_volume 1601.93(16)
_computing_cell_refinement 'Bruker SMART'
_computing_data_collection 'Bruker SMART'
_computing_data_reduction 'Bruker SAINT'
_computing_molecular_graphics 'Bruker SHELXTL'
_computing_publication_material 'Bruker SHELXTL'
_computing_structure_refinement 'SHELXL-97 (Sheldrick, 1997)'
_computing_structure_solution 'SHELXS-97 (Sheldrick, 1990)'
_diffrn_ambient_temperature 243(2)
_diffrn_measured_fraction_theta_full 0.915
_diffrn_measured_fraction_theta_max 0.915
_diffrn_measurement_device_type 'CCD area detector'
_diffrn_measurement_method 'phi and omega scans'
_diffrn_radiation_monochromator graphite
_diffrn_radiation_source 'fine-focus sealed tube'
_diffrn_radiation_type MoK\a
_diffrn_radiation_wavelength 0.71073
_diffrn_reflns_av_R_equivalents 0.0213
_diffrn_reflns_av_sigmaI/netI 0.0256
_diffrn_reflns_limit_h_max 2
_diffrn_reflns_limit_h_min -7
_diffrn_reflns_limit_k_max 22
_diffrn_reflns_limit_k_min -21
_diffrn_reflns_limit_l_max 21
_diffrn_reflns_limit_l_min -21
_diffrn_reflns_number 11204
_diffrn_reflns_theta_full 28.36
_diffrn_reflns_theta_max 28.36
_diffrn_reflns_theta_min 1.75
_exptl_absorpt_coefficient_mu 0.071
_exptl_absorpt_correction_T_max 0.9895
_exptl_absorpt_correction_T_min 0.9791
_exptl_absorpt_correction_type empirical
_exptl_absorpt_process_details SADABS
_exptl_crystal_colour COLORLESS
_exptl_crystal_density_diffrn 1.204
_exptl_crystal_density_method 'not measured'
_exptl_crystal_description NEEDLE
_exptl_crystal_F_000 624
_exptl_crystal_size_max 0.30
_exptl_crystal_size_mid 0.15
_exptl_crystal_size_min 0.15
_refine_diff_density_max 0.164
_refine_diff_density_min -0.173
_refine_diff_density_rms 0.030
_refine_ls_extinction_coef 0.004(2)
_refine_ls_extinction_expression Fc^*^=kFc[1+0.001xFc^2^\l^3^/sin(2\q)]^-1/4^
_refine_ls_extinction_method SHELXL
_refine_ls_goodness_of_fit_ref 1.036
_refine_ls_hydrogen_treatment constr
_refine_ls_matrix_type full
_refine_ls_number_parameters 200
_refine_ls_number_reflns 3675
_refine_ls_number_restraints 0
_refine_ls_restrained_S_all 1.036
_refine_ls_R_factor_all 0.0689
_refine_ls_R_factor_gt 0.0418
_refine_ls_shift/su_max 0.001
_refine_ls_shift/su_mean 0.000
_refine_ls_structure_factor_coef Fsqd
_refine_ls_weighting_details 'calc w=1/[\s^2^(Fo^2^)+(0.1000P)^2^+0.0000P] where P=(Fo^2^+2Fc^2^)/3'
_refine_ls_weighting_scheme calc
_refine_ls_wR_factor_gt 0.1333
_refine_ls_wR_factor_ref 0.1543
_reflns_number_gt 2500
_reflns_number_total 3675
_reflns_threshold_expression >2sigma(I)
_cod_data_source_file ja064481jsi20060627_014847.cif
_cod_data_source_block spnps10
_cod_depositor_comments
;
The following automatic conversions were performed:
'_symmetry_cell_setting' value 'Monoclinic' changed to 'monoclinic'
according to '/home/saulius/struct/CIF-dictionaries/cif_core.dic'
dictionary named 'cif_core.dic' version 2.4.1 from
2010-06-29.

'_exptl_absorpt_correction_type' value 'EMPIRICAL' changed to
'empirical' according to
'/home/saulius/struct/CIF-dictionaries/cif_core.dic' dictionary named
'cif_core.dic' version 2.4.1 from 2010-06-29.

Automatic conversion script
Id: cif_fix_enum 1527 2010-12-29 10:47:43Z saulius 
;
_cod_original_sg_symbol_H-M P2(1)/c
_cod_database_code 4101392

loop_
_symmetry_equiv_pos_as_xyz
'x, y, z'
'-x, y+1/2, -z+1/2'
'-x, -y, -z'
'x, -y-1/2, z-1/2'

loop_
_atom_site_label
_atom_site_type_symbol
_atom_site_fract_x
_atom_site_fract_y
_atom_site_fract_z
_atom_site_U_iso_or_equiv
_atom_site_adp_type
_atom_site_occupancy
_atom_site_symmetry_multiplicity
_atom_site_calc_flag
_atom_site_refinement_flags
N1 N 0.19372(19) 0.35814(6) 0.18786(7) 0.0424(3) Uani 1 1 d .
N2 N 0.0717(2) 0.31928(8) 0.30755(7) 0.0523(3) Uani 1 1 d .
C1 C 0.3359(3) 0.40694(9) 0.14214(9) 0.0493(4) Uani 1 1 d .
H1A H 0.4996 0.3913 0.1578 0.059 Uiso 1 1 calc R
C2 C 0.2493(4) 0.38014(11) 0.05426(11) 0.0797(7) Uani 1 1 d .
H2B H 0.2649 0.4234 0.0155 0.096 Uiso 1 1 calc R
H2C H 0.3344 0.3330 0.0401 0.096 Uiso 1 1 calc R
C3 C -0.0012(4) 0.36000(11) 0.05419(10) 0.0746(6) Uani 1 1 d .
H3A H -0.0617 0.3251 0.0081 0.090 Uiso 1 1 calc R
H3B H -0.0956 0.4087 0.0517 0.090 Uiso 1 1 calc R
C4 C 0.0057(2) 0.31651(9) 0.13568(9) 0.0456(4) Uani 1 1 d .
H4A H -0.1405 0.3259 0.1565 0.055 Uiso 1 1 calc R
C5 C 0.2185(2) 0.35444(8) 0.27080(8) 0.0397(3) Uani 1 1 d .
C6 C 0.4223(3) 0.39163(11) 0.32426(10) 0.0597(4) Uani 1 1 d .
H6A H 0.4205 0.4503 0.3195 0.072 Uiso 1 1 calc R
H6B H 0.5680 0.3709 0.3111 0.072 Uiso 1 1 calc R
C7 C 0.3849(4) 0.36502(13) 0.40825(12) 0.0831(6) Uani 1 1 d .
H7A H 0.3893 0.4111 0.4452 0.100 Uiso 1 1 calc R
H7B H 0.5039 0.3266 0.4316 0.100 Uiso 1 1 calc R
C8 C 0.1493(4) 0.32604(11) 0.39556(10) 0.0707(5) Uani 1 1 d .
H8A H 0.1581 0.2727 0.4209 0.085 Uiso 1 1 calc R
H8B H 0.0410 0.3589 0.4204 0.085 Uiso 1 1 calc R
C10 C 0.3121(2) 0.49697(8) 0.15339(8) 0.0410(3) Uani 1 1 d .
C11 C 0.4783(2) 0.54736(9) 0.13080(10) 0.0506(4) Uani 1 1 d .
H11A H 0.6040 0.5251 0.1101 0.061 Uiso 1 1 calc R
C12 C 0.4626(3) 0.62967(9) 0.13808(10) 0.0565(4) Uani 1 1 d .
H12A H 0.5770 0.6629 0.1224 0.068 Uiso 1 1 calc R
C13 C 0.2800(3) 0.66307(9) 0.16821(9) 0.0525(4) Uani 1 1 d .
H13A H 0.2690 0.7191 0.1731 0.063 Uiso 1 1 calc R
C14 C 0.1137(2) 0.61425(10) 0.19107(9) 0.0504(4) Uani 1 1 d .
H14A H -0.0111 0.6370 0.2119 0.060 Uiso 1 1 calc R
C15 C 0.1288(2) 0.53139(9) 0.18368(9) 0.0456(4) Uani 1 1 d .
H15A H 0.0137 0.4984 0.1993 0.055 Uiso 1 1 calc R
C20 C 0.0453(2) 0.22713(8) 0.12888(8) 0.0397(3) Uani 1 1 d .
C21 C 0.2583(2) 0.19167(9) 0.15465(9) 0.0451(4) Uani 1 1 d .
H21A H 0.3830 0.2237 0.1784 0.054 Uiso 1 1 calc R
C22 C 0.2905(2) 0.11014(10) 0.14600(10) 0.0540(4) Uani 1 1 d .
H22A H 0.4357 0.0872 0.1644 0.065 Uiso 1 1 calc R
C23 C 0.1104(3) 0.06250(10) 0.11053(10) 0.0588(4) Uani 1 1 d .
H23A H 0.1324 0.0071 0.1040 0.071 Uiso 1 1 calc R
C24 C -0.1024(3) 0.09670(11) 0.08467(10) 0.0583(4) Uani 1 1 d .
H24A H -0.2262 0.0645 0.0605 0.070 Uiso 1 1 calc R
C25 C -0.1344(2) 0.17772(10) 0.09407(9) 0.0514(4) Uani 1 1 d .
H25A H -0.2809 0.2001 0.0766 0.062 Uiso 1 1 calc R

loop_
_atom_site_aniso_label
_atom_site_aniso_U_11
_atom_site_aniso_U_22
_atom_site_aniso_U_33
_atom_site_aniso_U_23
_atom_site_aniso_U_13
_atom_site_aniso_U_12
N1 0.0554(6) 0.0410(6) 0.0311(6) 0.0010(5) 0.0075(5) -0.0054(5)
N2 0.0739(8) 0.0493(8) 0.0361(7) 0.0008(5) 0.0157(6) -0.0086(6)
C1 0.0603(8) 0.0416(8) 0.0522(9) 0.0083(7) 0.0276(7) 0.0102(6)
C2 0.155(2) 0.0466(10) 0.0490(10) 0.0054(8) 0.0511(12) 0.0139(11)
C3 0.1276(17) 0.0530(10) 0.0355(9) -0.0027(7) -0.0102(10) 0.0250(11)
C4 0.0480(7) 0.0507(9) 0.0354(8) -0.0067(6) -0.0010(6) 0.0090(6)
C5 0.0525(7) 0.0314(7) 0.0342(7) -0.0004(5) 0.0039(6) -0.0001(6)
C6 0.0688(9) 0.0496(9) 0.0534(10) -0.0005(7) -0.0121(8) -0.0064(8)
C7 0.1205(17) 0.0777(13) 0.0409(10) -0.0041(9) -0.0170(10) 0.0037(12)
C8 0.1196(15) 0.0585(11) 0.0357(9) 0.0038(7) 0.0182(10) 0.0030(10)
C10 0.0456(7) 0.0418(8) 0.0377(7) 0.0070(6) 0.0134(6) 0.0066(6)
C11 0.0490(7) 0.0521(9) 0.0547(9) 0.0100(7) 0.0200(7) 0.0075(6)
C12 0.0586(8) 0.0511(9) 0.0598(10) 0.0115(8) 0.0097(8) -0.0061(7)
C13 0.0659(9) 0.0396(8) 0.0478(9) 0.0003(7) -0.0028(7) 0.0057(7)
C14 0.0521(7) 0.0533(9) 0.0456(9) -0.0040(7) 0.0073(6) 0.0152(7)
C15 0.0453(7) 0.0473(8) 0.0469(8) 0.0017(6) 0.0159(6) 0.0045(6)
C20 0.0430(6) 0.0462(8) 0.0298(7) -0.0036(6) 0.0060(5) 0.0012(6)
C21 0.0413(7) 0.0459(8) 0.0470(9) -0.0015(6) 0.0046(6) -0.0003(6)
C22 0.0542(8) 0.0480(9) 0.0603(10) 0.0007(7) 0.0106(7) 0.0079(7)
C23 0.0755(10) 0.0447(9) 0.0579(10) -0.0079(7) 0.0159(8) -0.0011(7)
C24 0.0634(9) 0.0589(10) 0.0503(10) -0.0115(8) 0.0022(7) -0.0153(8)
C25 0.0459(7) 0.0644(11) 0.0416(8) -0.0067(7) 0.0001(6) -0.0014(7)

loop_
_atom_type_symbol
_atom_type_description
_atom_type_scat_dispersion_real
_atom_type_scat_dispersion_imag
_atom_type_scat_source
C C 0.0033 0.0016 'International Tables Vol C Tables 4.2.6.8 and 6.1.1.4'
H H 0.0000 0.0000 'International Tables Vol C Tables 4.2.6.8 and 6.1.1.4'
N N 0.0061 0.0033 'International Tables Vol C Tables 4.2.6.8 and 6.1.1.4'

loop_
_geom_angle_atom_site_label_1
_geom_angle_atom_site_label_2
_geom_angle_atom_site_label_3
_geom_angle
C5 N1 C4 121.48(11)
C5 N1 C1 124.96(12)
C4 N1 C1 113.42(11)
C5 N2 C8 108.43(13)
N1 C1 C10 114.34(11)
N1 C1 C2 101.64(13)
C10 C1 C2 112.44(12)
C3 C2 C1 103.80(13)
C2 C3 C4 102.68(14)
N1 C4 C20 113.55(11)
N1 C4 C3 101.93(13)
C20 C4 C3 112.49(12)
N2 C5 N1 122.28(12)
N2 C5 C6 116.35(13)
N1 C5 C6 121.37(12)
C5 C6 C7 101.55(14)
C6 C7 C8 105.40(15)
N2 C8 C7 107.55(14)
C11 C10 C15 118.19(13)
C11 C10 C1 118.75(12)
C15 C10 C1 123.04(12)
C12 C11 C10 121.17(13)
C13 C12 C11 120.08(14)
C14 C13 C12 119.69(14)
C13 C14 C15 120.39(13)
C10 C15 C14 120.48(13)
C21 C20 C25 117.60(13)
C21 C20 C4 122.53(12)
C25 C20 C4 119.85(12)
C22 C21 C20 121.22(13)
C23 C22 C21 120.15(13)
C22 C23 C24 119.41(15)
C25 C24 C23 120.30(14)
C24 C25 C20 121.31(13)

loop_
_geom_bond_atom_site_label_1
_geom_bond_atom_site_label_2
_geom_bond_distance
N1 C5 1.3603(18)
N1 C4 1.4626(18)
N1 C1 1.4634(17)
N2 C5 1.2771(17)
N2 C8 1.460(2)
C1 C10 1.520(2)
C1 C2 1.529(2)
C2 C3 1.511(3)
C3 C4 1.528(2)
C4 C20 1.5136(19)
C5 C6 1.5032(19)
C6 C7 1.511(3)
C7 C8 1.514(3)
C10 C11 1.3856(19)
C10 C15 1.3856(18)
C11 C12 1.380(2)
C12 C13 1.374(2)
C13 C14 1.372(2)
C14 C15 1.390(2)
C20 C21 1.3875(18)
C20 C25 1.3886(19)
C21 C22 1.382(2)
C22 C23 1.376(2)
C23 C24 1.378(2)
C24 C25 1.375(2)
